data_7244649
loop_
_publ_author_name
'Tay, Hui Min'
'Goddard, Emily'
'Hua, Carol'

_publ_section_title
;
 Three-dimensional Cd(II) Porphyrin Metal-Organic Frameworks for the
 Colorimetric Sensing of Electron Donors
;
_journal_name_full CrystEngComm
_journal_paper_doi 10.1039/D2CE00103A
_journal_year 2022
_chemical_formula_moiety 'C60 H34 Cd3 N6 O9'
_chemical_formula_sum 'C60 H34 Cd3 N6 O9'
_chemical_formula_weight 1320.13
_space_group_crystal_system tetragonal
_space_group_IT_number 83
_space_group_name_Hall '-P 4'
_space_group_name_H-M_alt 'P 4/m'
_atom_sites_solution_hydrogens geom
_atom_sites_solution_primary dual
_audit_creation_date 2022-03-10
_audit_creation_method
;
Olex2 1.3
(compiled 2020.11.12 svn.r5f609507 for OlexSys, GUI svn.r6408)
;
_audit_update_record
;
2022-03-10 deposited with the CCDC.	2022-03-18 downloaded from the CCDC.
;
_cell_angle_alpha 90
_cell_angle_beta 90
_cell_angle_gamma 90
_cell_formula_units_Z 2
_cell_length_a 18.53870(10)
_cell_length_b 18.53870(10)
_cell_length_c 16.41120(10)
_cell_measurement_reflns_used 45251
_cell_measurement_temperature 100(2)
_cell_measurement_theta_max 76.2580
_cell_measurement_theta_min 3.3630
_cell_volume 5640.26(6)
_computing_cell_refinement 'CrysAlisPro 1.171.40.15 (Rigaku OD, 2018)'
_computing_data_collection 'CrysAlisPro 1.171.40.15 (Rigaku OD, 2018)'
_computing_data_reduction 'CrysAlisPro 1.171.40.15 (Rigaku OD, 2018)'
_computing_molecular_graphics 'Olex2 1.3 (Dolomanov et al., 2009)'
_computing_publication_material 'Olex2 1.3 (Dolomanov et al., 2009)'
_computing_structure_refinement 'XL  (Sheldrick, 2008)'
_computing_structure_solution 'SHELXT 2018/2 (Sheldrick, 2018)'
_diffrn_ambient_temperature 100(2)
_diffrn_detector_area_resol_mean 10.00000
_diffrn_measured_fraction_theta_full 1.000
_diffrn_measured_fraction_theta_max 0.997
_diffrn_measurement_device_type 'XtaLAB Synergy, Dualflex, HyPix'
_diffrn_measurement_method '\w scans'
_diffrn_radiation_type CuK\a
_diffrn_radiation_wavelength 1.54178
_diffrn_reflns_av_R_equivalents 0.0712
_diffrn_reflns_av_unetI/netI 0.0247
_diffrn_reflns_Laue_measured_fraction_full 1.000
_diffrn_reflns_Laue_measured_fraction_max 0.997
_diffrn_reflns_limit_h_max 23
_diffrn_reflns_limit_h_min -23
_diffrn_reflns_limit_k_max 23
_diffrn_reflns_limit_k_min -23
_diffrn_reflns_limit_l_max 20
_diffrn_reflns_limit_l_min -15
_diffrn_reflns_number 93674
_diffrn_reflns_point_group_measured_fraction_full 1.000
_diffrn_reflns_point_group_measured_fraction_max 0.997
_diffrn_reflns_theta_full 67.679
_diffrn_reflns_theta_max 78.265
_diffrn_reflns_theta_min 2.692
_diffrn_source 'micro-focus sealed X-ray tube'
_exptl_absorpt_coefficient_mu 4.741
_exptl_absorpt_correction_T_max 1.00000
_exptl_absorpt_correction_T_min 0.65820
_exptl_absorpt_correction_type multi-scan
_exptl_absorpt_process_details
;
CrysAlisPro 1.171.40.15 (Rigaku Oxford Diffraction, 2018)
Empirical absorption correction using spherical harmonics,
 implemented in SCALE3 ABSPACK scaling algorithm.
;
_exptl_crystal_colour violet
_exptl_crystal_colour_primary violet
_exptl_crystal_density_diffrn 0.777
_exptl_crystal_description block
_exptl_crystal_F_000 1304
_exptl_crystal_size_max 0.2
_exptl_crystal_size_mid 0.15
_exptl_crystal_size_min 0.12
_refine_diff_density_max 2.129
_refine_diff_density_min -1.089
_refine_diff_density_rms 0.200
_refine_ls_extinction_method none
_refine_ls_goodness_of_fit_ref 1.111
_refine_ls_hydrogen_treatment constr
_refine_ls_matrix_type full
_refine_ls_number_parameters 199
_refine_ls_number_reflns 6268
_refine_ls_number_restraints 0
_refine_ls_restrained_S_all 1.111
_refine_ls_R_factor_all 0.0863
_refine_ls_R_factor_gt 0.0849
_refine_ls_shift/su_max 0.002
_refine_ls_shift/su_mean 0.000
_refine_ls_structure_factor_coef Fsqd
_refine_ls_weighting_details 'w=1/[\s^2^(Fo^2^)+(0.1776P)^2^+1.3304P] where P=(Fo^2^+2Fc^2^)/3'
_refine_ls_weighting_scheme calc
_refine_ls_wR_factor_gt 0.2285
_refine_ls_wR_factor_ref 0.2315
_reflns_Friedel_coverage 0.000
_reflns_number_gt 5980
_reflns_number_total 6268
_reflns_threshold_expression 'I > 2\s(I)'
_cod_data_source_file d2ce00103a3.cif
_cod_data_source_block hmt_1x
_cod_original_cell_volume 5640.26(7)
_cod_database_code 7244649
_shelx_shelxl_version_number 2014/7
_shelx_space_group_comment
;
The symmetry employed for this shelxl refinement is uniquely defined
by the following loop, which should always be used as a source of
symmetry information in preference to the above space-group names.
They are only intended as comments.
;
_shelx_estimated_absorpt_t_max 0.600
_shelx_estimated_absorpt_t_min 0.451
_olex2_refinement_description
;
1. Twinned data refinement
 Scales: 0.8158(16)
 0.1842(16)
2. Fixed Uiso
 At 1.2 times of:
  All C(H) groups
3. Others
 Fixed Sof: Cd2(0.25) O3(0.25)
4.a Aromatic/amide H refined with riding coordinates:
 C1(H1), C5(H5), C7(H7), C8(H8), C10(H10), C11(H11), C13(H13), C14(H14),
 C16(H16), C17(H17), C18(H18)
;
_olex2_submission_special_instructions 'No special instructions were received'
_smtbx_masks_void_probe_radius 1.2
_smtbx_masks_void_truncation_radius 1.2

loop_
_space_group_symop_operation_xyz
'x, y, z'
'-x, -y, z'
'-y, x, z'
'y, -x, z'
'-x, -y, -z'
'x, y, -z'
'y, -x, -z'
'-y, x, -z'

loop_
_atom_site_label
_atom_site_type_symbol
_atom_site_fract_x
_atom_site_fract_y
_atom_site_fract_z
_atom_site_U_iso_or_equiv
_atom_site_adp_type
_atom_site_occupancy
_atom_site_site_symmetry_order
_atom_site_calc_flag
_atom_site_refinement_flags_posn
_atom_site_refinement_flags_adp
_atom_site_refinement_flags_occupancy
_atom_site_disorder_assembly
_atom_site_disorder_group
Cd1 Cd 0.55108(3) 0.36954(2) 0.0000 0.05959(19) Uani 1 2 d S T P . .
Cd2 Cd 0.44918(13) -0.01181(8) 0.5000 0.1122(6) Uani 0.5 2 d S T P . .
O1 O 0.45662(19) 0.3890(2) 0.0868(2) 0.0682(8) Uani 1 1 d . . . . .
O2 O 0.3420(3) 0.3601(3) 0.0975(3) 0.0863(11) Uani 1 1 d . . . . .
O3 O 0.3356(18) -0.054(2) 0.5000 0.185(13) Uani 0.5 2 d S T P . .
C1 C 0.4470(7) 0.2232(4) 0.4588(4) 0.123(4) Uani 1 1 d . . . . .
H1 H 0.4380 0.2634 0.4243 0.147 Uiso 1 1 calc R U . . .
C2 C 0.4632(7) 0.1503(4) 0.4330(4) 0.119(4) Uani 1 1 d . . . . .
C3 C 0.4687(6) 0.1278(4) 0.3510(3) 0.112(3) Uani 1 1 d . . . . .
C4 C 0.4865(7) 0.0584(4) 0.3241(3) 0.118(3) Uani 1 1 d . . . . .
C5 C 0.4918(7) 0.0356(4) 0.2396(3) 0.110(3) Uani 1 1 d . . . . .
H5 H 0.4850 0.0651 0.1929 0.132 Uiso 1 1 calc R U . . .
C6 C 0.4540(5) 0.1839(3) 0.2892(3) 0.093(2) Uani 1 1 d . . . . .
C7 C 0.3852(8) 0.1985(6) 0.2670(6) 0.131(4) Uani 1 1 d . . . . .
H7 H 0.3467 0.1714 0.2900 0.157 Uiso 1 1 calc R U . . .
C8 C 0.3701(5) 0.2534(6) 0.2104(6) 0.121(3) Uani 1 1 d . . . . .
H8 H 0.3215 0.2622 0.1948 0.145 Uiso 1 1 calc R U . . .
C9 C 0.4236(4) 0.2939(3) 0.1777(3) 0.0727(12) Uani 1 1 d . . . . .
C10 C 0.4943(5) 0.2790(5) 0.2012(4) 0.100(2) Uani 1 1 d . . . . .
H10 H 0.5332 0.3065 0.1801 0.120 Uiso 1 1 calc R U . . .
C11 C 0.5069(6) 0.2233(5) 0.2562(4) 0.107(2) Uani 1 1 d . . . . .
H11 H 0.5553 0.2127 0.2709 0.128 Uiso 1 1 calc R U . . .
C12 C 0.4060(3) 0.3511(3) 0.1177(4) 0.0723(13) Uani 1 1 d . . . . .
C13 C 0.4711(6) 0.2148(4) 0.0000 0.078(2) Uani 1 2 d S T P . .
H13 H 0.4283 0.2429 0.0000 0.094 Uiso 1 2 calc R U P . .
C14 C 0.4651(7) 0.1405(5) 0.0000 0.090(3) Uani 1 2 d S T P . .
H14 H 0.4191 0.1180 0.0000 0.108 Uiso 1 2 calc R U P . .
C15 C 0.5278(7) 0.0993(5) 0.0000 0.090(3) Uani 1 2 d S T P . .
C16 C 0.5895(8) 0.1318(6) 0.0000 0.120(4) Uani 1 2 d S T P . .
H16 H 0.6329 0.1045 0.0000 0.144 Uiso 1 2 calc R U P . .
C17 C 0.5924(8) 0.2094(5) 0.0000 0.129(6) Uani 1 2 d S T P . .
H17 H 0.6380 0.2328 0.0000 0.155 Uiso 1 2 calc R U P . .
C18 C 0.5292(8) 0.0192(6) 0.0000 0.102(3) Uani 1 2 d S T P . .
H18 H 0.5745 -0.0047 0.0000 0.123 Uiso 1 2 calc R U P . .
N1 N 0.4713(10) 0.1087(5) 0.5000 0.142(6) Uani 1 2 d S T P . .
N2 N 0.5000 0.0000 0.3722(4) 0.145(6) Uani 1 2 d S T P . .
N3 N 0.5340(5) 0.2483(4) 0.0000 0.0840(19) Uani 1 2 d S T P . .

loop_
_atom_site_aniso_label
_atom_site_aniso_U_11
_atom_site_aniso_U_22
_atom_site_aniso_U_33
_atom_site_aniso_U_23
_atom_site_aniso_U_13
_atom_site_aniso_U_12
Cd1 0.0607(3) 0.0540(3) 0.0641(3) 0.000 0.000 -0.00015(17)
Cd2 0.208(2) 0.0812(8) 0.0477(5) 0.000 0.000 0.0043(10)
O1 0.076(2) 0.0691(19) 0.0594(18) 0.0072(15) 0.0141(14) -0.0020(16)
O2 0.086(3) 0.083(3) 0.090(3) 0.021(2) 0.008(2) -0.009(2)
O3 0.17(2) 0.29(4) 0.100(13) 0.000 0.000 -0.01(2)
C1 0.245(12) 0.072(4) 0.051(3) 0.003(3) -0.006(4) -0.005(5)
C2 0.233(11) 0.077(4) 0.048(3) -0.001(2) 0.002(4) 0.015(5)
C3 0.210(10) 0.076(4) 0.048(3) 0.007(2) -0.003(4) 0.008(5)
C4 0.234(11) 0.076(4) 0.043(2) 0.002(2) 0.006(4) 0.019(5)
C5 0.201(9) 0.089(4) 0.041(2) 0.002(2) -0.001(4) 0.020(5)
C6 0.165(7) 0.074(3) 0.041(2) 0.007(2) 0.007(3) 0.005(4)
C7 0.169(10) 0.118(7) 0.107(6) 0.056(5) 0.012(6) -0.029(7)
C8 0.107(6) 0.129(7) 0.127(7) 0.061(6) 0.005(5) -0.021(5)
C9 0.100(4) 0.068(3) 0.050(2) 0.002(2) 0.011(2) 0.002(3)
C10 0.110(5) 0.124(5) 0.065(3) 0.036(3) 0.003(3) -0.008(4)
C11 0.125(6) 0.118(6) 0.078(4) 0.027(4) -0.005(4) 0.017(5)
C12 0.086(4) 0.067(3) 0.064(3) 0.002(2) 0.011(2) 0.000(2)
C13 0.112(7) 0.057(4) 0.065(4) 0.000 0.000 -0.006(4)
C14 0.131(8) 0.074(5) 0.064(4) 0.000 0.000 -0.011(5)
C15 0.124(8) 0.063(5) 0.084(5) 0.000 0.000 0.010(5)
C16 0.120(9) 0.062(5) 0.177(13) 0.000 0.000 0.014(6)
C17 0.102(8) 0.055(5) 0.230(18) 0.000 0.000 0.008(5)
C18 0.147(11) 0.067(5) 0.094(6) 0.000 0.000 -0.004(5)
N1 0.30(2) 0.072(4) 0.054(4) 0.000 0.000 0.029(7)
N2 0.320(18) 0.077(5) 0.038(3) 0.000 0.000 0.041(7)
N3 0.091(5) 0.056(3) 0.105(5) 0.000 0.000 0.004(3)

loop_
_atom_type_symbol
_atom_type_description
_atom_type_scat_dispersion_real
_atom_type_scat_dispersion_imag
_atom_type_scat_source
C C 0.0181 0.0091 'International Tables Vol C Tables 4.2.6.8 and 6.1.1.4'
H H 0.0000 0.0000 'International Tables Vol C Tables 4.2.6.8 and 6.1.1.4'
Cd Cd 0.1185 4.6533 'International Tables Vol C Tables 4.2.6.8 and 6.1.1.4'
N N 0.0311 0.0180 'International Tables Vol C Tables 4.2.6.8 and 6.1.1.4'
O O 0.0492 0.0322 'International Tables Vol C Tables 4.2.6.8 and 6.1.1.4'

loop_
_geom_angle_atom_site_label_1
_geom_angle_atom_site_label_2
_geom_angle_atom_site_label_3
_geom_angle
_geom_angle_site_symmetry_1
_geom_angle_site_symmetry_3
_geom_angle_publ_flag
O1 Cd1 O1 77.1(2) . 6 ?
O1 Cd1 O1 83.1(2) 6 8_655 ?
O1 Cd1 O1 83.1(2) . 3_655 ?
O1 Cd1 O1 72.03(18) 3_655 8_655 ?
O1 Cd1 O1 127.75(18) . 8_655 ?
O1 Cd1 O1 127.75(18) 6 3_655 ?
O1 Cd1 O2 173.96(17) 6 3_655 ?
O1 Cd1 O2 98.43(17) 6 8_655 ?
O1 Cd1 O2 98.43(17) . 3_655 ?
O1 Cd1 O2 173.96(17) . 8_655 ?
O1 Cd1 C12 155.39(17) . 8_655 ?
O1 Cd1 C12 86.91(15) 3_655 8_655 ?
O1 Cd1 C12 91.67(17) 6 8_655 ?
O1 Cd1 C12 27.84(16) 3_655 3_655 ?
O1 Cd1 C12 155.38(17) 6 3_655 ?
O1 Cd1 C12 86.91(15) 8_655 3_655 ?
O1 Cd1 C12 27.84(16) 8_655 8_655 ?
O1 Cd1 C12 91.67(17) . 3_655 ?
O2 Cd1 O1 102.93(17) 3_655 8_655 ?
O2 Cd1 O1 54.81(15) 8_655 8_655 ?
O2 Cd1 O1 102.93(17) 8_655 3_655 ?
O2 Cd1 O1 54.81(15) 3_655 3_655 ?
O2 Cd1 O2 85.7(3) 3_655 8_655 ?
O2 Cd1 C12 26.98(17) 3_655 3_655 ?
O2 Cd1 C12 93.99(18) 8_655 3_655 ?
O2 Cd1 C12 26.98(17) 8_655 8_655 ?
O2 Cd1 C12 93.99(18) 3_655 8_655 ?
C12 Cd1 C12 89.8(2) 3_655 8_655 ?
N3 Cd1 O1 92.8(2) . . ?
N3 Cd1 O1 136.38(14) . 8_655 ?
N3 Cd1 O1 136.38(14) . 3_655 ?
N3 Cd1 O1 92.8(2) . 6 ?
N3 Cd1 O2 83.3(2) . 3_655 ?
N3 Cd1 O2 83.3(2) . 8_655 ?
N3 Cd1 C12 109.74(19) . 3_655 ?
N3 Cd1 C12 109.74(19) . 8_655 ?
Cd2 Cd2 O3 172.5(11) 5_656 . ?
Cd2 Cd2 N1 63.7(4) 5_656 5_656 ?
Cd2 Cd2 N1 66.5(5) 5_656 . ?
Cd2 Cd2 N2 65.25(9) 5_656 5_656 ?
Cd2 Cd2 N2 65.25(9) 5_656 . ?
O3 Cd2 N1 121.0(11) . . ?
O3 Cd2 N1 108.8(12) . 5_656 ?
O3 Cd2 N2 114.52(11) . . ?
O3 Cd2 N2 114.52(11) . 5_656 ?
N1 Cd2 N1 130.2(2) . 5_656 ?
N1 Cd2 N2 80.40(18) . 5_656 ?
N1 Cd2 N2 80.40(18) . . ?
N2 Cd2 N1 79.32(17) 5_656 5_656 ?
N2 Cd2 N1 79.32(17) . 5_656 ?
N2 Cd2 N2 130.50(18) 5_656 . ?
Cd1 O1 Cd1 102.51(15) . 7_565 ?
C12 O1 Cd1 89.8(3) . 7_565 ?
C12 O1 Cd1 136.3(4) . . ?
C12 O2 Cd1 93.9(3) . 7_565 ?
C1 C1 H1 126.5 6_556 . ?
C1 C1 C2 107.0(3) 6_556 . ?
C2 C1 H1 126.5 . . ?
C3 C2 C1 124.7(6) . . ?
N1 C2 C1 108.5(6) . . ?
N1 C2 C3 126.8(7) . . ?
C2 C3 C6 115.7(6) . . ?
C4 C3 C2 126.0(6) . . ?
C4 C3 C6 118.3(5) . . ?
C3 C4 C5 125.7(6) . . ?
N2 C4 C3 126.3(5) . . ?
N2 C4 C5 108.0(6) . . ?
C4 C5 H5 126.3 . . ?
C5 C5 C4 107.4(4) 2_655 . ?
C5 C5 H5 126.3 2_655 . ?
C7 C6 C3 119.9(8) . . ?
C11 C6 C3 121.8(9) . . ?
C11 C6 C7 118.2(7) . . ?
C6 C7 H7 119.7 . . ?
C6 C7 C8 120.7(9) . . ?
C8 C7 H7 119.7 . . ?
C7 C8 H8 119.4 . . ?
C9 C8 C7 121.1(9) . . ?
C9 C8 H8 119.4 . . ?
C8 C9 C10 118.0(6) . . ?
C8 C9 C12 119.9(7) . . ?
C10 C9 C12 122.2(5) . . ?
C9 C10 H10 120.5 . . ?
C11 C10 C9 119.0(8) . . ?
C11 C10 H10 120.5 . . ?
C6 C11 C10 123.0(9) . . ?
C6 C11 H11 118.5 . . ?
C10 C11 H11 118.5 . . ?
O1 C12 Cd1 62.4(3) . 7_565 ?
O1 C12 C9 119.7(6) . . ?
O2 C12 Cd1 59.1(3) . 7_565 ?
O2 C12 O1 121.4(5) . . ?
O2 C12 C9 118.9(5) . . ?
C9 C12 Cd1 175.9(4) . 7_565 ?
C14 C13 H13 118.7 . . ?
N3 C13 H13 118.7 . . ?
N3 C13 C14 122.7(10) . . ?
C13 C14 H14 120.6 . . ?
C13 C14 C15 118.7(11) . . ?
C15 C14 H14 120.6 . . ?
C14 C15 C18 124.4(11) . . ?
C16 C15 C14 118.9(9) . . ?
C16 C15 C18 116.7(12) . . ?
C15 C16 H16 120.0 . . ?
C15 C16 C17 119.9(12) . . ?
C17 C16 H16 120.0 . . ?
C16 C17 H17 119.3 . . ?
N3 C17 C16 121.5(13) . . ?
N3 C17 H17 119.3 . . ?
C15 C18 H18 118.9 . . ?
C18 C18 C15 122.2(17) 5_655 . ?
C18 C18 H18 118.9 5_655 . ?
Cd2 N1 Cd2 49.8(2) . 5_656 ?
C2 N1 Cd2 120.8(7) . 5_656 ?
C2 N1 Cd2 122.8(6) 6_556 . ?
C2 N1 Cd2 122.8(6) . . ?
C2 N1 Cd2 120.8(7) 6_556 5_656 ?
C2 N1 C2 108.9(9) 6_556 . ?
Cd2 N2 Cd2 49.50(18) 5_656 . ?
C4 N2 Cd2 121.7(4) 2_655 . ?
C4 N2 Cd2 121.7(4) . 5_656 ?
C4 N2 Cd2 121.7(4) . . ?
C4 N2 Cd2 121.7(4) 2_655 5_656 ?
C4 N2 C4 109.3(7) 2_655 . ?
C13 N3 Cd1 126.1(6) . . ?
C17 N3 Cd1 115.6(7) . . ?
C17 N3 C13 118.3(9) . . ?

loop_
_geom_bond_atom_site_label_1
_geom_bond_atom_site_label_2
_geom_bond_distance
_geom_bond_site_symmetry_2
_geom_bond_publ_flag
Cd1 O1 2.286(3) . ?
Cd1 O1 2.286(3) 6 ?
Cd1 O1 2.422(4) 8_655 ?
Cd1 O1 2.422(4) 3_655 ?
Cd1 O2 2.352(4) 8_655 ?
Cd1 O2 2.352(4) 3_655 ?
Cd1 C12 2.735(6) 3_655 ?
Cd1 C12 2.735(6) 8_655 ?
Cd1 N3 2.271(7) . ?
Cd2 Cd2 1.934(5) 5_656 ?
Cd2 O3 2.25(3) . ?
Cd2 N1 2.272(11) . ?
Cd2 N1 2.324(13) 5_656 ?
Cd2 N2 2.310(6) . ?
Cd2 N2 2.310(6) 5_656 ?
O1 Cd1 2.423(4) 7_565 ?
O1 C12 1.277(7) . ?
O2 Cd1 2.352(4) 7_565 ?
O2 C12 1.244(8) . ?
C1 C1 1.354(13) 6_556 ?
C1 H1 0.9500 . ?
C1 C2 1.447(10) . ?
C2 C3 1.412(8) . ?
C2 N1 1.351(9) . ?
C3 C4 1.401(11) . ?
C3 C6 1.477(8) . ?
C4 C5 1.454(8) . ?
C4 N2 1.362(7) . ?
C5 C5 1.353(15) 2_655 ?
C5 H5 0.9500 . ?
C6 C7 1.355(15) . ?
C6 C11 1.337(13) . ?
C7 H7 0.9500 . ?
C7 C8 1.406(12) . ?
C8 H8 0.9500 . ?
C8 C9 1.355(10) . ?
C9 C10 1.393(11) . ?
C9 C12 1.483(8) . ?
C10 H10 0.9500 . ?
C10 C11 1.391(10) . ?
C11 H11 0.9500 . ?
C12 Cd1 2.735(6) 7_565 ?
C13 H13 0.9500 . ?
C13 C14 1.383(13) . ?
C13 N3 1.319(13) . ?
C14 H14 0.9500 . ?
C14 C15 1.389(16) . ?
C15 C16 1.293(19) . ?
C15 C18 1.485(14) . ?
C16 H16 0.9500 . ?
C16 C17 1.440(14) . ?
C17 H17 0.9500 . ?
C17 N3 1.301(15) . ?
C18 C18 1.30(3) 5_655 ?
C18 H18 0.9500 . ?
N1 Cd2 2.324(13) 5_656 ?
N1 C2 1.351(9) 6_556 ?
N2 Cd2 2.310(6) 5_656 ?
N2 C4 1.362(7) 2_655 ?

loop_
_geom_torsion_atom_site_label_1
_geom_torsion_atom_site_label_2
_geom_torsion_atom_site_label_3
_geom_torsion_atom_site_label_4
_geom_torsion
_geom_torsion_site_symmetry_1
_geom_torsion_site_symmetry_2
_geom_torsion_site_symmetry_3
_geom_torsion_site_symmetry_4
_geom_torsion_publ_flag
Cd1 O1 C12 Cd1 -108.0(5) . . . 7_565 ?
Cd1 O1 C12 O2 -110.9(6) . . . . ?
Cd1 O1 C12 O2 -2.8(6) 7_565 . . . ?
Cd1 O1 C12 C9 68.0(7) . . . . ?
Cd1 O1 C12 C9 176.0(5) 7_565 . . . ?
Cd1 O2 C12 O1 2.9(6) 7_565 . . . ?
Cd1 O2 C12 C9 -175.9(4) 7_565 . . . ?
C1 C1 C2 C3 -179.6(11) 6_556 . . . ?
C1 C1 C2 N1 1.0(13) 6_556 . . . ?
C1 C2 C3 C4 177.9(12) . . . . ?
C1 C2 C3 C6 -2.1(18) . . . . ?
C1 C2 N1 Cd2 152.7(9) . . . . ?
C1 C2 N1 Cd2 -148.0(9) . . . 5_656 ?
C1 C2 N1 C2 -2(2) . . . 6_556 ?
C2 C3 C4 C5 179.8(12) . . . . ?
C2 C3 C4 N2 2(2) . . . . ?
C2 C3 C6 C7 -83.5(12) . . . . ?
C2 C3 C6 C11 93.7(12) . . . . ?
C3 C2 N1 Cd2 33(2) . . . 5_656 ?
C3 C2 N1 Cd2 -27(2) . . . . ?
C3 C2 N1 C2 179.0(8) . . . 6_556 ?
C3 C4 C5 C5 -178.4(14) . . . 2_655 ?
C3 C4 N2 Cd2 27.9(15) . . . . ?
C3 C4 N2 Cd2 -31.1(15) . . . 5_656 ?
C3 C4 N2 C4 178.4(16) . . . 2_655 ?
C3 C6 C7 C8 177.7(10) . . . . ?
C3 C6 C11 C10 -176.3(8) . . . . ?
C4 C3 C6 C7 96.4(13) . . . . ?
C4 C3 C6 C11 -86.3(12) . . . . ?
C5 C4 N2 Cd2 150.5(7) . . . 5_656 ?
C5 C4 N2 Cd2 -150.5(7) . . . . ?
C5 C4 N2 C4 0.0(6) . . . 2_655 ?
C6 C3 C4 C5 -0.2(19) . . . . ?
C6 C3 C4 N2 -178.4(9) . . . . ?
C6 C7 C8 C9 -1.3(19) . . . . ?
C7 C6 C11 C10 0.9(14) . . . . ?
C7 C8 C9 C10 0.7(16) . . . . ?
C7 C8 C9 C12 179.5(9) . . . . ?
C8 C9 C10 C11 0.6(12) . . . . ?
C8 C9 C12 O1 -179.8(8) . . . . ?
C8 C9 C12 O2 -0.9(10) . . . . ?
C9 C10 C11 C6 -1.5(14) . . . . ?
C10 C9 C12 O1 -1.0(9) . . . . ?
C10 C9 C12 O2 177.8(7) . . . . ?
C11 C6 C7 C8 0.4(16) . . . . ?
C12 C9 C10 C11 -178.2(7) . . . . ?
C13 C14 C15 C16 0.0 . . . . ?
C13 C14 C15 C18 180.0 . . . . ?
C14 C13 N3 Cd1 180.0 . . . . ?
C14 C13 N3 C17 0.0 . . . . ?
C14 C15 C16 C17 0.0 . . . . ?
C14 C15 C18 C18 0.0 . . . 5_655 ?
C15 C16 C17 N3 0.0 . . . . ?
C16 C15 C18 C18 180.0 . . . 5_655 ?
C16 C17 N3 Cd1 180.0 . . . . ?
C16 C17 N3 C13 0.0 . . . . ?
C18 C15 C16 C17 180.0 . . . . ?
N1 C2 C3 C4 -3(2) . . . . ?
N1 C2 C3 C6 177.2(14) . . . . ?
N2 C4 C5 C5 0.1(17) . . . 2_655 ?
N3 C13 C14 C15 0.0 . . . . ?

loop_
_twin_individual_id
_twin_individual_mass_fraction_refined
1 0.8158(16)
2 0.1842(16)

loop_
_smtbx_masks_void_nr
_smtbx_masks_void_average_x
_smtbx_masks_void_average_y
_smtbx_masks_void_average_z
_smtbx_masks_void_volume
_smtbx_masks_void_count_electrons
_smtbx_masks_void_content
1 -0.732 -0.069 -0.488 3591.5 661.2 ?
